data_7219212
loop_
_publ_author_name
'Liu, Beibei'
'Bai, Liang'
'Lin, Xiaoling'
'Li, Kaixuan'
'Huang, Hui'
'Hu, Hailiang'
'Liu, Yang'
'Kang, Zhenhui'

_publ_section_title
;
 Crystal engineering towards the luminescence property trimming of hybrid
 coordination polymers
;
_journal_issue 7
_journal_name_full CrystEngComm
_journal_page_first 1686
_journal_paper_doi 10.1039/C4CE02121E
_journal_volume 17
_journal_year 2015
_chemical_formula_moiety 'C2 H3 Cu N4 S'
_chemical_formula_sum 'C2 H3 Cu N4 S'
_chemical_formula_weight 178.68
_chemical_name_systematic
; 
 ? 
;
_space_group_IT_number 14
_symmetry_cell_setting monoclinic
_symmetry_space_group_name_Hall '-P 2ybc'
_symmetry_space_group_name_H-M 'P 1 21/c 1'
_atom_sites_solution_hydrogens geom
_atom_sites_solution_primary direct
_atom_sites_solution_secondary difmap
_audit_creation_method SHELXL-97
_audit_update_record
;
2014-09-15 deposited with the CCDC.
2015-01-02 downloaded from the CCDC.
;
_cell_angle_alpha 90.00
_cell_angle_beta 117.15(2)
_cell_angle_gamma 90.00
_cell_formula_units_Z 4
_cell_length_a 7.807(3)
_cell_length_b 6.490(3)
_cell_length_c 10.879(3)
_cell_measurement_reflns_used 2097
_cell_measurement_temperature 296(2)
_cell_measurement_theta_max 28.260
_cell_measurement_theta_min 3.773
_cell_volume 490.5(3)
_computing_cell_refinement 'Bruker SMART'
_computing_data_collection 'Bruker SMART'
_computing_data_reduction 'Bruker SMART'
_computing_molecular_graphics 'Bruker SHELXTL'
_computing_publication_material 'Bruker SHELXTL'
_computing_structure_refinement 'SHELXL-97 (Sheldrick, 1997)'
_computing_structure_solution 'SHELXS-97 (Sheldrick, 1990)'
_diffrn_ambient_temperature 296(2)
_diffrn_measured_fraction_theta_full 0.991
_diffrn_measured_fraction_theta_max 0.991
_diffrn_measurement_device_type 'Bruker APEX-II CCD'
_diffrn_measurement_method '\f and \w scans'
_diffrn_radiation_monochromator graphite
_diffrn_radiation_source 'fine-focus sealed tube'
_diffrn_radiation_type MoK\a
_diffrn_radiation_wavelength 0.71073
_diffrn_reflns_av_R_equivalents 0.0580
_diffrn_reflns_av_sigmaI/netI 0.0716
_diffrn_reflns_limit_h_max 7
_diffrn_reflns_limit_h_min -9
_diffrn_reflns_limit_k_max 7
_diffrn_reflns_limit_k_min -8
_diffrn_reflns_limit_l_max 13
_diffrn_reflns_limit_l_min -11
_diffrn_reflns_number 2625
_diffrn_reflns_theta_full 26.37
_diffrn_reflns_theta_max 26.37
_diffrn_reflns_theta_min 2.93
_exptl_absorpt_coefficient_mu 4.743
_exptl_absorpt_correction_T_max 0.5365
_exptl_absorpt_correction_T_min 0.5175
_exptl_absorpt_correction_type multi-scan
_exptl_absorpt_process_details '(SADABS; Sheldrick, 2003)'
_exptl_crystal_colour Yellow
_exptl_crystal_density_diffrn 2.420
_exptl_crystal_density_method 'not measured'
_exptl_crystal_description Sheet
_exptl_crystal_F_000 352
_exptl_crystal_size_max 0.16
_exptl_crystal_size_mid 0.15
_exptl_crystal_size_min 0.15
_refine_diff_density_max 0.704
_refine_diff_density_min -0.851
_refine_diff_density_rms 0.210
_refine_ls_extinction_method none
_refine_ls_goodness_of_fit_ref 1.043
_refine_ls_hydrogen_treatment constr
_refine_ls_matrix_type full
_refine_ls_number_parameters 73
_refine_ls_number_reflns 996
_refine_ls_number_restraints 0
_refine_ls_restrained_S_all 1.043
_refine_ls_R_factor_all 0.0482
_refine_ls_R_factor_gt 0.0466
_refine_ls_shift/su_max 0.000
_refine_ls_shift/su_mean 0.000
_refine_ls_structure_factor_coef Fsqd
_refine_ls_weighting_details 'calc w=1/[\s^2^(Fo^2^)+(0.0924P)^2^+0.0000P] where P=(Fo^2^+2Fc^2^)/3'
_refine_ls_weighting_scheme calc
_refine_ls_wR_factor_gt 0.1285
_refine_ls_wR_factor_ref 0.1304
_reflns_number_gt 930
_reflns_number_total 996
_reflns_threshold_expression >2sigma(I)
_cod_data_source_file c4ce02121e2.cif
_cod_data_source_block 1
_cod_depositor_comments
;
The following automatic conversions were performed:

'_symmetry_cell_setting' value 'Monoclinic' changed to 'monoclinic'
according to
/usr/data/users/saulius/crontab/automatic-downloads/rss-feeds/RSC/lib/dictionaries/cif_core.dic
dictionary named 'cif_core.dic' version 2.4.2 from 2011-04-26.

Automatic conversion script
Id: cif_fix_values 2935 2014-11-11 08:27:57Z andrius 

 Adding full bibliography for 7219212--7219215.cif.
;
_cod_original_sg_symbol_H-M P21/c
_cod_database_code 7219212

loop_
_symmetry_equiv_pos_as_xyz
'x, y, z'
'-x, y+1/2, -z+1/2'
'-x, -y, -z'
'x, -y-1/2, z-1/2'

loop_
_atom_site_label
_atom_site_type_symbol
_atom_site_fract_x
_atom_site_fract_y
_atom_site_fract_z
_atom_site_U_iso_or_equiv
_atom_site_adp_type
_atom_site_occupancy
_atom_site_symmetry_multiplicity
_atom_site_calc_flag
_atom_site_refinement_flags
Cu1 Cu 0.48172(6) 0.08815(6) 0.33928(4) 0.0233(3) Uani 1 1 d .
S1 S 0.79782(11) 0.27810(12) 0.44001(9) 0.0205(3) Uani 1 1 d .
N4 N 0.6203(4) 0.6451(4) 0.3598(3) 0.0166(6) Uani 1 1 d .
N3 N 0.5716(4) 0.8043(4) 0.4168(3) 0.0179(6) Uani 1 1 d .
N2 N 0.6308(4) 0.7665(4) 0.5484(3) 0.0178(6) Uani 1 1 d .
N1 N 0.7212(4) 0.5841(4) 0.5832(3) 0.0187(7) Uani 1 1 d .
C1 C 0.7124(4) 0.5155(5) 0.4658(3) 0.0156(6) Uani 1 1 d .
C2 C 0.9305(5) 0.1961(6) 0.6176(4) 0.0302(8) Uani 1 1 d .
H2A H 1.0525 0.2654 0.6598 0.045 Uiso 1 1 calc R
H2B H 0.9509 0.0499 0.6206 0.045 Uiso 1 1 calc R
H2C H 0.8585 0.2293 0.6667 0.045 Uiso 1 1 calc R

loop_
_atom_site_aniso_label
_atom_site_aniso_U_11
_atom_site_aniso_U_22
_atom_site_aniso_U_33
_atom_site_aniso_U_23
_atom_site_aniso_U_13
_atom_site_aniso_U_12
Cu1 0.0403(4) 0.0184(4) 0.0130(4) 0.00145(12) 0.0137(3) 0.00303(14)
S1 0.0256(5) 0.0182(5) 0.0183(5) 0.0000(3) 0.0106(4) 0.0047(3)
N4 0.0238(14) 0.0146(13) 0.0123(13) -0.0009(10) 0.0090(11) -0.0001(11)
N3 0.0293(14) 0.0149(12) 0.0129(13) -0.0008(9) 0.0125(11) 0.0000(10)
N2 0.0278(15) 0.0175(12) 0.0108(12) -0.0018(9) 0.0110(12) -0.0004(10)
N1 0.0214(14) 0.0198(15) 0.0136(15) -0.0011(9) 0.0069(12) 0.0018(9)
C1 0.0176(14) 0.0168(15) 0.0143(15) -0.0010(11) 0.0089(12) 0.0002(12)
C2 0.0318(19) 0.031(2) 0.0208(18) 0.0093(15) 0.0057(15) 0.0072(15)

loop_
_atom_type_symbol
_atom_type_description
_atom_type_scat_dispersion_real
_atom_type_scat_dispersion_imag
_atom_type_scat_source
C C 0.0033 0.0016 'International Tables Vol C Tables 4.2.6.8 and 6.1.1.4'
H H 0.0000 0.0000 'International Tables Vol C Tables 4.2.6.8 and 6.1.1.4'
Cu Cu 0.3201 1.2651 'International Tables Vol C Tables 4.2.6.8 and 6.1.1.4'
N N 0.0061 0.0033 'International Tables Vol C Tables 4.2.6.8 and 6.1.1.4'
S S 0.1246 0.1234 'International Tables Vol C Tables 4.2.6.8 and 6.1.1.4'

loop_
_geom_angle_atom_site_label_1
_geom_angle_atom_site_label_2
_geom_angle_atom_site_label_3
_geom_angle
_geom_angle_site_symmetry_1
_geom_angle_site_symmetry_3
N4 Cu1 N3 121.35(11) 2_645 1_545
N4 Cu1 N2 120.29(11) 2_645 3_666
N3 Cu1 N2 109.65(11) 1_545 3_666
N4 Cu1 S1 102.16(8) 2_645 .
N3 Cu1 S1 100.40(8) 1_545 .
N2 Cu1 S1 96.77(9) 3_666 .
C1 S1 C2 99.35(17) . .
C1 S1 Cu1 97.54(11) . .
C2 S1 Cu1 106.91(14) . .
C1 N4 N3 103.8(3) . .
C1 N4 Cu1 128.0(2) . 2_655
N3 N4 Cu1 126.3(2) . 2_655
N2 N3 N4 109.0(2) . .
N2 N3 Cu1 120.6(2) . 1_565
N4 N3 Cu1 128.8(2) . 1_565
N3 N2 N1 110.6(3) . .
N3 N2 Cu1 122.4(2) . 3_666
N1 N2 Cu1 123.8(2) . 3_666
C1 N1 N2 103.6(3) . .
N1 C1 N4 112.9(3) . .
N1 C1 S1 126.5(2) . .
N4 C1 S1 120.5(2) . .
S1 C2 H2A 109.5 . .
S1 C2 H2B 109.5 . .
H2A C2 H2B 109.5 . .
S1 C2 H2C 109.5 . .
H2A C2 H2C 109.5 . .
H2B C2 H2C 109.5 . .

loop_
_geom_bond_atom_site_label_1
_geom_bond_atom_site_label_2
_geom_bond_distance
_geom_bond_site_symmetry_2
Cu1 N4 1.972(3) 2_645
Cu1 N3 2.014(3) 1_545
Cu1 N2 2.033(3) 3_666
Cu1 S1 2.5185(13) .
S1 C1 1.751(3) .
S1 C2 1.806(4) .
N4 C1 1.341(4) .
N4 N3 1.346(4) .
N4 Cu1 1.972(3) 2_655
N3 N2 1.312(4) .
N3 Cu1 2.014(3) 1_565
N2 N1 1.341(4) .
N2 Cu1 2.033(3) 3_666
N1 C1 1.325(4) .
C2 H2A 0.9600 .
C2 H2B 0.9600 .
C2 H2C 0.9600 .
